data_7059862
loop_
_publ_author_name
'Paez, Elida Betania Ariza'
'Curcio, Sergio'
'Neme, Nat\'alia P.'
'Matos, Matheus J. S.'
'Correa, Rodrigo S.'
'Pereira, Fabio Junio'
'Hil\'ario, Flaviane Francisco'
'Cazati, Thiago'
'Taylor, Jason Guy'

_publ_section_title
;
 Synthesis, photophysical and electrochemical properties of novel and
 highly fluorescent difluoroboron flavanone \b-diketonate complexes
;
_journal_issue 34
_journal_name_full 'New Journal of Chemistry'
_journal_page_first 14615
_journal_page_last 14631
_journal_paper_doi 10.1039/D0NJ03525D
_journal_volume 44
_journal_year 2020
_chemical_formula_moiety 'C20 H13 B F2 O3 S'
_chemical_formula_sum 'C20 H13 B F2 O3 S'
_chemical_formula_weight 382.17
_space_group_IT_number 14
_space_group_name_Hall '-P 2ybc'
_space_group_name_H-M_alt 'P 1 21/c 1'
_symmetry_cell_setting monoclinic
_symmetry_Int_Tables_number 14
_symmetry_space_group_name_Hall '-P 2ybc'
_symmetry_space_group_name_H-M 'P 1 21/c 1'
_atom_sites_solution_hydrogens mixed
_atom_sites_solution_primary direct
_atom_sites_solution_secondary direct
_audit_creation_date 2020-02-02T22:07:14-00:00
_audit_creation_method 'WinGX routine CIF_UPDATE'
_audit_update_record
;
2020-04-10 deposited with the CCDC.	2020-08-03 downloaded from the CCDC.
;
_cell_angle_alpha 90
_cell_angle_beta 117.599(6)
_cell_angle_gamma 90
_cell_formula_units_Z 4
_cell_length_a 10.1117(5)
_cell_length_b 18.9112(6)
_cell_length_c 10.1323(5)
_cell_measurement_reflns_used 109955
_cell_measurement_temperature 298(2)
_cell_measurement_theta_max 67.684
_cell_measurement_theta_min 4.677
_cell_measurement_wavelength 1.54184
_cell_volume 1717.07(16)
_computing_cell_refinement 'CrysAlisPro 1.171.38.41 (Rigaku OD, 2015)'
_computing_data_collection 'CrysAlisPro 1.171.38.41 (Rigaku OD, 2015)'
_computing_data_reduction 'CrysAlisPro 1.171.38.41 (Rigaku OD, 2015)'
_computing_molecular_graphics 'Ortep for Windows (Farrugia, 2012)'
_computing_publication_material 'WinGX publication routines (Farrugia, 2012)'
_computing_structure_refinement 'SHELXL-2018/3 (Sheldrick, 2018)'
_computing_structure_solution 'SIR-92 (Altomare et al., 1994)'
_diffrn_ambient_temperature 298(2)
_diffrn_measured_fraction_theta_full 0.999
_diffrn_measured_fraction_theta_max 0.902
_diffrn_measurement_device 'four-circle diffractometer'
_diffrn_measurement_device_type 'SuperNova, Dual, Cu at zero, AtlasS2'
_diffrn_measurement_method '\w scans'
_diffrn_orient_matrix_type 'CrysAlisPro convention (1999,Acta A55,543-557)'
_diffrn_orient_matrix_UB_11 -0.1003213000
_diffrn_orient_matrix_UB_12 -0.0034538000
_diffrn_orient_matrix_UB_13 -0.0322793000
_diffrn_orient_matrix_UB_21 -0.0091402000
_diffrn_orient_matrix_UB_22 0.0378384000
_diffrn_orient_matrix_UB_23 -0.0001047000
_diffrn_orient_matrix_UB_31 -0.0025321000
_diffrn_orient_matrix_UB_32 0.0010419000
_diffrn_orient_matrix_UB_33 -0.1038981000
_diffrn_radiation_monochromator mirror
_diffrn_radiation_probe x-ray
_diffrn_radiation_type CuK\a
_diffrn_radiation_wavelength 1.54184
_diffrn_reflns_av_R_equivalents 0.1595
_diffrn_reflns_av_unetI/netI 0.045
_diffrn_reflns_Laue_measured_fraction_full 0.999
_diffrn_reflns_Laue_measured_fraction_max 0.902
_diffrn_reflns_limit_h_max 13
_diffrn_reflns_limit_h_min -12
_diffrn_reflns_limit_k_max 22
_diffrn_reflns_limit_k_min -23
_diffrn_reflns_limit_l_max 12
_diffrn_reflns_limit_l_min -13
_diffrn_reflns_number 22177
_diffrn_reflns_point_group_measured_fraction_full 0.999
_diffrn_reflns_point_group_measured_fraction_max 0.902
_diffrn_reflns_theta_full 67.684
_diffrn_reflns_theta_max 87.018
_diffrn_reflns_theta_min 4.677
_diffrn_source 'micro-focus sealed X-ray tube'
_diffrn_source_type 'SuperNova (Mo) X-ray Source'
_diffrn_standards_decay_% 0
_diffrn_standards_interval_count 0
_diffrn_standards_interval_time 0
_diffrn_standards_number 0
_exptl_absorpt_coefficient_mu 2.033
_exptl_absorpt_correction_type none
_exptl_crystal_colour Orange
_exptl_crystal_density_diffrn 1.478
_exptl_crystal_density_method 'not measured'
_exptl_crystal_description Prism
_exptl_crystal_F_000 784
_exptl_crystal_size_max 0.23
_exptl_crystal_size_mid 0.11
_exptl_crystal_size_min 0.10
_refine_diff_density_max 0.25
_refine_diff_density_min -0.329
_refine_diff_density_rms 0.053
_refine_ls_extinction_coef 0.0017(4)
_refine_ls_extinction_expression Fc^*^=kFc[1+0.001xFc^2^\l^3^/sin(2\q)]^-1/4^
_refine_ls_extinction_method 'SHELXL-2018/3 (Sheldrick 2018)'
_refine_ls_goodness_of_fit_ref 1.095
_refine_ls_hydrogen_treatment constr
_refine_ls_matrix_type full
_refine_ls_number_constraints 0
_refine_ls_number_parameters 302
_refine_ls_number_reflns 3526
_refine_ls_number_restraints 0
_refine_ls_restrained_S_all 1.095
_refine_ls_R_factor_all 0.0868
_refine_ls_R_factor_gt 0.0689
_refine_ls_shift/su_max 0
_refine_ls_shift/su_mean 0
_refine_ls_structure_factor_coef Fsqd
_refine_ls_weighting_details 'w=1/[\s^2^(Fo^2^)+(0.0828P)^2^+1.1168P] where P=(Fo^2^+2Fc^2^)/3'
_refine_ls_weighting_scheme calc
_refine_ls_wR_factor_gt 0.1871
_refine_ls_wR_factor_ref 0.219
_reflns_Friedel_coverage 0
_reflns_number_gt 2848
_reflns_number_total 3526
_reflns_threshold_expression 'I > 2\s(I)'
_cod_data_source_file d0nj03525d10.cif
_cod_data_source_block ebo19_cu
_cod_depositor_comments
;Adding full bibliography for 7059862.cif.

 Adding full bibliography for 7059862.cif.
;
_cod_original_sg_symbol_H-M 'P 21/c'
_cod_database_code 7059862
_shelx_shelxl_version_number 2018/3

loop_
_symmetry_equiv_pos_as_xyz
'x, y, z'
'-x, y+1/2, -z+1/2'
'-x, -y, -z'
'x, -y-1/2, z-1/2'

loop_
_atom_site_label
_atom_site_type_symbol
_atom_site_fract_x
_atom_site_fract_y
_atom_site_fract_z
_atom_site_U_iso_or_equiv
_atom_site_adp_type
_atom_site_occupancy
_atom_site_site_symmetry_order
_atom_site_calc_flag
_atom_site_refinement_flags_posn
_atom_site_refinement_flags_adp
_atom_site_refinement_flags_occupancy
_atom_site_disorder_assembly
_atom_site_disorder_group
O2 O 0.1460(3) -0.01383(10) 0.2954(3) 0.0666(6) Uani 1 1 d . . . A 1
O1 O 0.2428(3) -0.05769(10) 0.1349(3) 0.0692(6) Uani 1 1 d . . . A 1
F2 F 0.3843(3) -0.06164(13) 0.3887(3) 0.1065(9) Uani 1 1 d . . . A 1
F1 F 0.1821(3) -0.13283(10) 0.2765(3) 0.1073(9) Uani 1 1 d . . . A 1
B1 B 0.2410(5) -0.06811(16) 0.2767(5) 0.0707(11) Uani 1 1 d . . . A 1
C3 C 0.1282(3) 0.04806(13) 0.2318(3) 0.0509(6) Uani 1 1 d . . . A 1
C2 C 0.1723(3) 0.06147(12) 0.1241(3) 0.0474(6) Uani 1 1 d . . . A 1
C1 C 0.2268(3) 0.00512(14) 0.0735(3) 0.0545(7) Uani 1 1 d . . . A 1
C10 C 0.2734(14) 0.0129(5) -0.0550(12) 0.052(2) Uani 0.6 1 d . . P A 1
C12 C 0.3782(15) -0.0303(10) -0.2135(15) 0.057(4) Uani 0.3 1 d . . P A 1
H12 H 0.411459 -0.058116 -0.267823 0.069 Uiso 0.6 1 d R U P A 1
C4 C 0.0577(3) 0.10066(14) 0.2807(3) 0.0544(7) Uani 1 1 d . . . A 1
C5 C 0.0255(4) 0.08912(17) 0.4012(4) 0.0666(8) Uani 1 1 d . . . A 1
H5 H 0.053534 0.047528 0.456391 0.08 Uiso 1 1 calc R U . A 1
C6 C -0.0492(5) 0.1421(2) 0.4332(5) 0.0846(11) Uani 1 1 d . . . A 1
H6 H -0.070558 0.138074 0.51285 0.101 Uiso 1 1 calc R U . A 1
C7 C -0.0904(4) 0.2005(2) 0.3447(5) 0.0818(11) Uani 1 1 d . . . A 1
H7 H -0.141448 0.235236 0.367622 0.098 Uiso 1 1 calc R U . A 1
C13 C 0.3568(14) 0.0404(10) -0.2417(19) 0.069(4) Uani 0.3 1 d . . P A 1
H13 H 0.384232 0.064442 -0.305346 0.083 Uiso 0.6 1 d R U P A 1
C14 C 0.1623(3) 0.13597(14) 0.0659(3) 0.0555(7) Uani 1 1 d . . . A 1
H14 H 0.140933 0.133946 -0.03873 0.067 Uiso 1 1 calc R U . A 1
C15 C 0.3014(3) 0.18023(13) 0.1525(3) 0.0519(6) Uani 1 1 d . . . A 1
C20 C 0.4100(3) 0.16338(15) 0.2938(3) 0.0593(7) Uani 1 1 d . . . A 1
H20 H 0.401704 0.121823 0.338462 0.071 Uiso 1 1 calc R U . A 1
C19 C 0.5310(4) 0.20739(18) 0.3699(4) 0.0743(9) Uani 1 1 d . . . A 1
H19 H 0.60312 0.195493 0.465443 0.089 Uiso 1 1 calc R U . A 1
C18 C 0.5447(5) 0.26887(18) 0.3044(5) 0.0783(10) Uani 1 1 d . . . A 1
H18 H 0.626558 0.298373 0.354747 0.094 Uiso 1 1 calc R U . A 1
C17 C 0.4370(5) 0.28610(19) 0.1646(5) 0.0873(12) Uani 1 1 d . . . A 1
H17 H 0.444897 0.327949 0.120555 0.105 Uiso 1 1 calc R U . A 1
C16 C 0.3178(5) 0.24248(17) 0.0890(4) 0.0765(10) Uani 1 1 d . . . A 1
H16 H 0.246459 0.254689 -0.006624 0.092 Uiso 1 1 calc R U . A 1
C9 C 0.0187(8) 0.1579(4) 0.1974(9) 0.0623(18) Uani 0.6 1 d . . P A 1
S1 S 0.2735(3) 0.08126(13) -0.1476(2) 0.0943(7) Uani 0.6 1 d . . P A 1
O3 O 0.0352(3) 0.17264(14) 0.0764(3) 0.0487(7) Uani 0.6 1 d . . P A 1
C8 C -0.0674(7) 0.2124(3) 0.2365(8) 0.0653(17) Uani 0.6 1 d . . P A 1
H8 H -0.102031 0.253677 0.181054 0.078 Uiso 0.6 1 calc R U P A 1
C11 C 0.3368(11) -0.0599(5) -0.0924(12) 0.057(2) Uani 0.6 1 d . . P A 1
H11 H 0.345658 -0.105253 -0.05362 0.069 Uiso 0.6 1 calc R U P A 1
S1A S -0.0178(4) 0.1868(2) 0.2089(3) 0.0808(9) Uani 0.4 1 d . . P B 2
O3A O 0.1564(9) 0.1221(3) -0.0947(6) 0.090(2) Uani 0.4 1 d . . P C 2
C6' C 0.3621(15) -0.0459(6) -0.1816(12) 0.070(2) Uani 0.4 1 d G . P C 2
H6' H 0.407714 -0.083218 -0.204549 0.084 Uiso 0.4 1 calc R U P C 2
C7' C 0.3295(14) 0.0163(6) -0.2639(9) 0.070(2) Uani 0.4 1 d G . P C 2
H7' H 0.35324 0.020568 -0.34191 0.084 Uiso 0.4 1 calc R U P C 2
C8' C 0.2613(13) 0.0721(5) -0.2296(10) 0.113(6) Uani 0.4 1 d G . P C 2
H8' H 0.239501 0.113746 -0.284663 0.135 Uiso 0.4 1 calc R U P C 2
C9' C 0.2258(12) 0.0658(5) -0.1130(14) 0.046(3) Uani 0.2 1 d G . P C 2
C4' C 0.2585(18) 0.0036(6) -0.0307(14) 0.044(3) Uani 0.4 1 d G . P C 2
C5' C 0.3266(19) -0.0522(5) -0.0650(13) 0.070(2) Uani 0.4 1 d G . P C 2
H5' H 0.348447 -0.093824 -0.009938 0.084 Uiso 0.4 1 calc R U P C 2
C12A C 0.2990(18) -0.0503(14) -0.114(2) 0.057(4) Uani 0.3 1 d . . P D 3
C13A C 0.3313(17) -0.0255(12) -0.230(2) 0.069(4) Uani 0.3 1 d . . P D 3
C9'A C 0.308(2) 0.0410(12) -0.253(3) 0.046(3) Uani 0.2 1 d . . P D 3

loop_
_atom_site_aniso_label
_atom_site_aniso_U_11
_atom_site_aniso_U_22
_atom_site_aniso_U_33
_atom_site_aniso_U_23
_atom_site_aniso_U_13
_atom_site_aniso_U_12
O2 0.0867(16) 0.0425(10) 0.0716(13) 0.0134(9) 0.0374(12) 0.0000(9)
O1 0.0772(15) 0.0359(9) 0.0862(16) -0.0051(9) 0.0306(12) 0.0058(9)
F2 0.0886(17) 0.0845(15) 0.0978(17) 0.0059(12) 0.0021(13) 0.0140(12)
F1 0.146(2) 0.0388(10) 0.1235(19) 0.0096(10) 0.0504(17) -0.0135(11)
B1 0.081(3) 0.0317(14) 0.078(2) 0.0079(14) 0.019(2) 0.0026(14)
C3 0.0550(15) 0.0386(12) 0.0473(14) 0.0029(10) 0.0138(12) -0.0031(10)
C2 0.0513(14) 0.0353(12) 0.0471(14) 0.0011(9) 0.0157(11) 0.0019(10)
C1 0.0482(15) 0.0438(13) 0.0563(16) -0.0078(11) 0.0112(13) -0.0005(11)
C10 0.049(3) 0.062(5) 0.048(4) -0.008(4) 0.024(3) -0.008(3)
C12 0.017(4) 0.113(10) 0.039(5) -0.017(5) 0.010(4) 0.010(5)
C4 0.0599(17) 0.0430(13) 0.0516(15) 0.0014(11) 0.0185(13) -0.0040(11)
C5 0.080(2) 0.0571(16) 0.0622(18) 0.0012(13) 0.0326(17) -0.0004(15)
C6 0.098(3) 0.090(3) 0.084(2) -0.017(2) 0.058(2) -0.009(2)
C7 0.070(2) 0.068(2) 0.106(3) -0.023(2) 0.039(2) 0.0060(17)
C13 0.026(5) 0.108(10) 0.075(6) -0.020(6) 0.026(5) -0.004(5)
C14 0.0634(17) 0.0450(14) 0.0498(15) 0.0115(11) 0.0193(13) 0.0033(11)
C15 0.0594(16) 0.0400(12) 0.0571(16) 0.0061(10) 0.0278(13) 0.0034(11)
C20 0.0611(17) 0.0494(14) 0.0585(16) 0.0056(12) 0.0200(14) -0.0032(12)
C19 0.068(2) 0.0663(19) 0.074(2) -0.0043(15) 0.0207(17) -0.0093(15)
C18 0.082(2) 0.0585(18) 0.106(3) -0.0173(18) 0.053(2) -0.0188(16)
C17 0.103(3) 0.0570(19) 0.111(3) 0.0113(19) 0.057(3) -0.0156(19)
C16 0.088(3) 0.0597(18) 0.076(2) 0.0221(16) 0.0337(19) -0.0066(16)
C9 0.046(3) 0.045(4) 0.083(4) -0.008(3) 0.019(3) 0.004(3)
S1 0.1085(18) 0.1048(15) 0.0750(12) 0.0112(11) 0.0470(13) 0.0241(12)
O3 0.0502(17) 0.0414(14) 0.0468(16) 0.0142(12) 0.0159(13) 0.0131(12)
C8 0.061(3) 0.051(3) 0.085(4) -0.014(3) 0.034(3) 0.010(2)
C11 0.039(5) 0.066(4) 0.061(5) -0.021(3) 0.018(5) 0.005(4)
S1A 0.094(3) 0.068(2) 0.0727(17) 0.0120(17) 0.0326(16) -0.0014(17)
O3A 0.120(6) 0.080(4) 0.056(3) 0.016(3) 0.029(4) 0.003(4)
C6' 0.072(6) 0.084(5) 0.053(4) -0.013(3) 0.029(4) -0.004(4)
C7' 0.072(6) 0.084(5) 0.053(4) -0.013(3) 0.029(4) -0.004(4)
C8' 0.131(13) 0.094(9) 0.057(7) -0.005(7) -0.005(8) -0.012(8)
C9' 0.034(5) 0.054(6) 0.057(6) 0.002(5) 0.027(5) -0.010(5)
C4' 0.052(6) 0.040(4) 0.039(5) 0.003(3) 0.020(4) -0.010(4)
C5' 0.072(6) 0.084(5) 0.053(4) -0.013(3) 0.029(4) -0.004(4)
C12A 0.017(4) 0.113(10) 0.039(5) -0.017(5) 0.010(4) 0.010(5)
C13A 0.026(5) 0.108(10) 0.075(6) -0.020(6) 0.026(5) -0.004(5)
C9'A 0.034(5) 0.054(6) 0.057(6) 0.002(5) 0.027(5) -0.010(5)

loop_
_atom_type_symbol
_atom_type_description
_atom_type_scat_dispersion_real
_atom_type_scat_dispersion_imag
_atom_type_scat_source
C C 0.0181 0.0091 'International Tables Vol C Tables 4.2.6.8 and 6.1.1.4'
H H 0 0 'International Tables Vol C Tables 4.2.6.8 and 6.1.1.4'
O O 0.0492 0.0322 'International Tables Vol C Tables 4.2.6.8 and 6.1.1.4'
F F 0.0727 0.0534 'International Tables Vol C Tables 4.2.6.8 and 6.1.1.4'
S S 0.3331 0.5567 'International Tables Vol C Tables 4.2.6.8 and 6.1.1.4'
B B 0.009 0.0039 'International Tables Vol C Tables 4.2.6.8 and 6.1.1.4'

loop_
_geom_angle_atom_site_label_1
_geom_angle_atom_site_label_2
_geom_angle_atom_site_label_3
_geom_angle
_geom_angle_site_symmetry_1
_geom_angle_site_symmetry_3
_geom_angle_publ_flag
C3 O2 B1 120.6(3) . . ?
C1 O1 B1 122.2(2) . . ?
F1 B1 F2 112.1(3) . . ?
F1 B1 O1 109.0(3) . . ?
F2 B1 O1 108.3(4) . . ?
F1 B1 O2 108.4(4) . . ?
F2 B1 O2 109.4(3) . . ?
O1 B1 O2 109.7(2) . . ?
O2 C3 C2 122.1(3) . . ?
O2 C3 C4 115.3(3) . . ?
C2 C3 C4 122.6(2) . . ?
C3 C2 C1 118.4(2) . . ?
C3 C2 C14 119.4(2) . . ?
C1 C2 C14 122.1(3) . . ?
O1 C1 C2 119.7(3) . . ?
O1 C1 C10 117.0(4) . . ?
C2 C1 C10 123.2(4) . . ?
C1 C10 S1 129.7(6) . . ?
C1 C10 C11 114.2(7) . . ?
S1 C10 C11 116.0(8) . . ?
C13 C12 C11 116.1(11) . . ?
C13 C12 H12 119.8 . . ?
C11 C12 H12 124.1 . . ?
C9 C4 C5 123.9(4) . . ?
C9 C4 C3 113.4(4) . . ?
C5 C4 C3 122.5(2) . . ?
C6 C5 C4 117.3(3) . . ?
C6 C5 H5 121.3 . . ?
C4 C5 H5 121.3 . . ?
C7 C6 C5 117.9(3) . . ?
C7 C6 H6 121.1 . . ?
C5 C6 H6 121.1 . . ?
C8 C7 C6 127.2(4) . . ?
C8 C7 H7 116.4 . . ?
C6 C7 H7 116.4 . . ?
C12 C13 S1 113.3(13) . . ?
C12 C13 H13 123.7 . . ?
S1 C13 H13 123.1 . . ?
O3 C14 C2 107.9(2) . . ?
O3 C14 C15 107.3(2) . . ?
C2 C14 C15 114.3(2) . . ?
O3 C14 H14 109.1 . . ?
C2 C14 H14 109.1 . . ?
C15 C14 H14 109.1 . . ?
C20 C15 C16 117.9(3) . . ?
C20 C15 C14 123.5(2) . . ?
C16 C15 C14 118.5(3) . . ?
C15 C20 C19 120.9(3) . . ?
C15 C20 H20 119.5 . . ?
C19 C20 H20 119.5 . . ?
C18 C19 C20 120.0(3) . . ?
C18 C19 H19 120 . . ?
C20 C19 H19 120 . . ?
C17 C18 C19 119.4(3) . . ?
C17 C18 H18 120.3 . . ?
C19 C18 H18 120.3 . . ?
C16 C17 C18 120.7(3) . . ?
C16 C17 H17 119.7 . . ?
C18 C17 H17 119.7 . . ?
C17 C16 C15 121.1(4) . . ?
C17 C16 H16 119.4 . . ?
C15 C16 H16 119.4 . . ?
C4 C9 O3 129.0(6) . . ?
C4 C9 C8 115.4(7) . . ?
O3 C9 C8 115.3(6) . . ?
C10 S1 C13 95.5(8) . . ?
C9 O3 C14 116.1(3) . . ?
C7 C8 C9 118.2(7) . . ?
C7 C8 H8 120.9 . . ?
C9 C8 H8 120.9 . . ?
C12 C11 C10 98.9(9) . . ?
C12 C11 H11 130.5 . . ?
C10 C11 H11 130.5 . . ?
C7' C6' C5' 120 . . ?
C7' C6' H6' 120 . . ?
C5' C6' H6' 120 . . ?
C8' C7' C6' 120 . . ?
C8' C7' H7' 120 . . ?
C6' C7' H7' 120 . . ?
C9' C8' C7' 120 . . ?
C9' C8' H8' 120 . . ?
C7' C8' H8' 120 . . ?
O3A C9' C8' 114.1(9) . . ?
O3A C9' C4' 125.8(9) . . ?
C8' C9' C4' 120 . . ?
C5' C4' C9' 120 . . ?
C4' C5' C6' 120 . . ?
C4' C5' H5' 120 . . ?
C6' C5' H5' 120 . . ?
C9'A C13A C12A 112.4(15) . . ?

loop_
_geom_bond_atom_site_label_1
_geom_bond_atom_site_label_2
_geom_bond_distance
_geom_bond_site_symmetry_2
_geom_bond_publ_flag
O2 C3 1.307(3) . ?
O2 B1 1.476(5) . ?
O1 C1 1.316(3) . ?
O1 B1 1.458(5) . ?
F2 B1 1.371(5) . ?
F1 B1 1.361(4) . ?
C3 C2 1.380(4) . ?
C3 C4 1.439(4) . ?
C2 C1 1.402(4) . ?
C2 C14 1.513(3) . ?
C1 C10 1.584(10) . ?
C10 S1 1.598(10) . ?
C10 C11 1.635(12) . ?
C12 C13 1.36(2) . ?
C12 C11 1.572(16) . ?
C12 H12 0.93 . ?
C4 C9 1.317(8) . ?
C4 C5 1.418(4) . ?
C5 C6 1.381(5) . ?
C5 H5 0.93 . ?
C6 C7 1.360(6) . ?
C6 H6 0.93 . ?
C7 C8 1.242(8) . ?
C7 H7 0.93 . ?
C13 S1 1.720(16) . ?
C13 H13 0.93 . ?
C14 O3 1.506(4) . ?
C14 C15 1.519(4) . ?
C14 H14 0.98 . ?
C15 C20 1.379(4) . ?
C15 C16 1.388(4) . ?
C20 C19 1.382(4) . ?
C20 H20 0.93 . ?
C19 C18 1.378(5) . ?
C19 H19 0.93 . ?
C18 C17 1.368(6) . ?
C18 H18 0.93 . ?
C17 C16 1.365(5) . ?
C17 H17 0.93 . ?
C16 H16 0.93 . ?
C9 O3 1.341(9) . ?
C9 C8 1.515(7) . ?
C8 H8 0.93 . ?
C11 H11 0.93 . ?
O3A C9' 1.335(11) . ?
C6' C7' 1.39 . ?
C6' C5' 1.39 . ?
C6' H6' 0.93 . ?
C7' C8' 1.39 . ?
C7' H7' 0.93 . ?
C8' C9' 1.39 . ?
C8' H8' 0.93 . ?
C9' C4' 1.39 . ?
C4' C5' 1.39 . ?
C5' H5' 0.93 . ?
C12A C13A 1.43(3) . ?
C13A C9'A 1.28(3) . ?

loop_
_geom_torsion_atom_site_label_1
_geom_torsion_atom_site_label_2
_geom_torsion_atom_site_label_3
_geom_torsion_atom_site_label_4
_geom_torsion
_geom_torsion_site_symmetry_1
_geom_torsion_site_symmetry_2
_geom_torsion_site_symmetry_3
_geom_torsion_site_symmetry_4
_geom_torsion_publ_flag
C1 O1 B1 F1 148.2(3) . . . . ?
C1 O1 B1 F2 -89.7(3) . . . . ?
C1 O1 B1 O2 29.7(4) . . . . ?
C3 O2 B1 F1 -146.8(3) . . . . ?
C3 O2 B1 F2 90.7(4) . . . . ?
C3 O2 B1 O1 -27.9(4) . . . . ?
B1 O2 C3 C2 12.3(4) . . . . ?
B1 O2 C3 C4 -168.5(3) . . . . ?
O2 C3 C2 C1 5.2(4) . . . . ?
C4 C3 C2 C1 -173.9(3) . . . . ?
O2 C3 C2 C14 -174.1(3) . . . . ?
C4 C3 C2 C14 6.8(4) . . . . ?
B1 O1 C1 C2 -15.2(4) . . . . ?
B1 O1 C1 C10 164.0(6) . . . . ?
C3 C2 C1 O1 -3.9(4) . . . . ?
C14 C2 C1 O1 175.4(2) . . . . ?
C3 C2 C1 C10 176.9(6) . . . . ?
C14 C2 C1 C10 -3.8(7) . . . . ?
O1 C1 C10 S1 -177.7(7) . . . . ?
C2 C1 C10 S1 1.5(13) . . . . ?
O1 C1 C10 C11 -0.3(8) . . . . ?
C2 C1 C10 C11 178.8(4) . . . . ?
O2 C3 C4 C9 -169.1(4) . . . . ?
C2 C3 C4 C9 10.1(5) . . . . ?
O2 C3 C4 C5 7.1(4) . . . . ?
C2 C3 C4 C5 -173.7(3) . . . . ?
C9 C4 C5 C6 -1.1(6) . . . . ?
C3 C4 C5 C6 -176.8(3) . . . . ?
C4 C5 C6 C7 2.0(6) . . . . ?
C5 C6 C7 C8 -0.7(7) . . . . ?
C11 C12 C13 S1 -5.0(14) . . . . ?
C3 C2 C14 O3 -29.6(3) . . . . ?
C1 C2 C14 O3 151.1(3) . . . . ?
C3 C2 C14 C15 89.6(3) . . . . ?
C1 C2 C14 C15 -89.7(3) . . . . ?
O3 C14 C15 C20 101.9(3) . . . . ?
C2 C14 C15 C20 -17.7(4) . . . . ?
O3 C14 C15 C16 -75.4(3) . . . . ?
C2 C14 C15 C16 165.0(3) . . . . ?
C16 C15 C20 C19 0.3(5) . . . . ?
C14 C15 C20 C19 -177.0(3) . . . . ?
C15 C20 C19 C18 -0.4(5) . . . . ?
C20 C19 C18 C17 0.7(6) . . . . ?
C19 C18 C17 C16 -1.1(6) . . . . ?
C18 C17 C16 C15 1.0(7) . . . . ?
C20 C15 C16 C17 -0.6(5) . . . . ?
C14 C15 C16 C17 176.8(4) . . . . ?
C5 C4 C9 O3 -175.7(5) . . . . ?
C3 C4 C9 O3 0.4(8) . . . . ?
C5 C4 C9 C8 -0.9(8) . . . . ?
C3 C4 C9 C8 175.2(5) . . . . ?
C1 C10 S1 C13 174.2(11) . . . . ?
C11 C10 S1 C13 -3.1(8) . . . . ?
C12 C13 S1 C10 4.8(11) . . . . ?
C4 C9 O3 C14 -26.7(8) . . . . ?
C8 C9 O3 C14 158.5(5) . . . . ?
C2 C14 O3 C9 38.3(5) . . . . ?
C15 C14 O3 C9 -85.3(4) . . . . ?
C6 C7 C8 C9 -1.4(9) . . . . ?
C4 C9 C8 C7 2.2(10) . . . . ?
O3 C9 C8 C7 177.7(5) . . . . ?
C13 C12 C11 C10 2.6(12) . . . . ?
C1 C10 C11 C12 -176.8(9) . . . . ?
S1 C10 C11 C12 0.9(8) . . . . ?
C5' C6' C7' C8' 0 . . . . ?
C6' C7' C8' C9' 0 . . . . ?
C7' C8' C9' O3A -177.9(9) . . . . ?
C7' C8' C9' C4' 0 . . . . ?
O3A C9' C4' C5' 177.6(10) . . . . ?
C8' C9' C4' C5' 0 . . . . ?
C9' C4' C5' C6' 0 . . . . ?
C7' C6' C5' C4' 0 . . . . ?
